data_4342305
loop_
_publ_author_name
'Erickson, Jeremy D.'
'Fettinger, James C.'
'Power, Philip P.'

_publ_section_title
;
 Reaction of a germylene, stannylene, or plumbylene with trimethylaluminum
 and trimethylgallium: insertion into Al-C or ga-C bonds, a reversible
 metal-carbon insertion equilibrium, and a new route to diplumbenes.
;
_journal_issue 4
_journal_name_full 'Inorganic chemistry'
_journal_page_first 1940
_journal_page_last 1948
_journal_paper_doi 10.1021/ic502824w
_journal_volume 54
_journal_year 2015
_chemical_formula_moiety 'C51 H59 Ga Ge'
_chemical_formula_sum 'C51 H59 Ga Ge'
_chemical_formula_weight 814.29
_space_group_crystal_system monoclinic
_space_group_IT_number 14
_space_group_name_Hall '-P 2ybc'
_space_group_name_H-M_alt 'P 1 21/c 1'
_symmetry_space_group_name_Hall '-P 2ybc'
_symmetry_space_group_name_H-M 'P 1 21/c 1'
_atom_sites_solution_hydrogens mixed
_audit_creation_method SHELXL-2014/7
_cell_angle_alpha 90
_cell_angle_beta 112.0930(10)
_cell_angle_gamma 90
_cell_formula_units_Z 4
_cell_length_a 10.0737(6)
_cell_length_b 42.017(2)
_cell_length_c 10.6677(6)
_cell_measurement_reflns_used 9942
_cell_measurement_temperature 90(2)
_cell_measurement_theta_max 27.49
_cell_measurement_theta_min 2.28
_cell_volume 4183.7(4)
_computing_cell_refinement 'SAINT (8.27b) (Bruker, 2012)'
_computing_data_collection 'Apex2 (2010-11.3) (Bruker, 2010)'
_computing_data_reduction 'SAINT (8.27b) (Bruker, 2012)'
_computing_molecular_graphics 'Bruker SHELXTL'
_computing_publication_material 'Bruker SHELXTL'
_computing_structure_refinement 'SHELXL-2014/7 (Sheldrick, 2014)'
_computing_structure_solution 'SHELXS-97 (Sheldrick, 2008)'
_diffrn_ambient_temperature 90(2)
_diffrn_measured_fraction_theta_full 1.000
_diffrn_measured_fraction_theta_max 1.000
_diffrn_measurement_device_type 'Bruker APEX-II CCD'
_diffrn_measurement_method '\f and \w scans'
_diffrn_radiation_type MoK\a
_diffrn_radiation_wavelength 0.71073
_diffrn_reflns_av_R_equivalents 0.0446
_diffrn_reflns_av_unetI/netI 0.0339
_diffrn_reflns_Laue_measured_fraction_full 1.000
_diffrn_reflns_Laue_measured_fraction_max 1.000
_diffrn_reflns_limit_h_max 13
_diffrn_reflns_limit_h_min -13
_diffrn_reflns_limit_k_max 54
_diffrn_reflns_limit_k_min -54
_diffrn_reflns_limit_l_max 13
_diffrn_reflns_limit_l_min -13
_diffrn_reflns_number 37771
_diffrn_reflns_point_group_measured_fraction_full 1.000
_diffrn_reflns_point_group_measured_fraction_max 1.000
_diffrn_reflns_theta_full 25.242
_diffrn_reflns_theta_max 27.499
_diffrn_reflns_theta_min 1.939
_exptl_absorpt_coefficient_mu 1.396
_exptl_absorpt_correction_T_max 0.7357
_exptl_absorpt_correction_T_min 0.6504
_exptl_absorpt_correction_type multi-scan
_exptl_absorpt_process_details 'SADABS 2012/1 (Sheldrick, 2012)'
_exptl_crystal_colour Colorless
_exptl_crystal_density_diffrn 1.293
_exptl_crystal_description Triangular
_exptl_crystal_F_000 1712
_exptl_crystal_size_max 0.331
_exptl_crystal_size_mid 0.284
_exptl_crystal_size_min 0.282
_refine_diff_density_max 0.455
_refine_diff_density_min -0.466
_refine_diff_density_rms 0.063
_refine_ls_extinction_method none
_refine_ls_goodness_of_fit_ref 1.029
_refine_ls_hydrogen_treatment refU
_refine_ls_matrix_type full
_refine_ls_number_parameters 592
_refine_ls_number_reflns 9596
_refine_ls_number_restraints 42
_refine_ls_restrained_S_all 1.026
_refine_ls_R_factor_all 0.0442
_refine_ls_R_factor_gt 0.0313
_refine_ls_shift/su_max 0.003
_refine_ls_shift/su_mean 0.000
_refine_ls_structure_factor_coef Fsqd
_refine_ls_weighting_details 'w=1/[\s^2^(Fo^2^)+(0.0274P)^2^+3.2638P] where P=(Fo^2^+2Fc^2^)/3'
_refine_ls_weighting_scheme calc
_refine_ls_wR_factor_gt 0.0669
_refine_ls_wR_factor_ref 0.0718
_reflns_Friedel_coverage 0.000
_reflns_number_gt 7936
_reflns_number_total 9596
_reflns_threshold_expression 'I > 2\s(I)'
_cod_data_source_file ic502824w_si_002.cif
_cod_data_source_block JE10FMI
_cod_depositor_comments
;
The following automatic conversions were performed:

'_exptl_absorpt_correction_type' value 'Multi-scan' changed to
'multi-scan' according to
/usr/data/users/saulius/crontab/automatic-downloads/rss-feeds/ACS/lib/dictionaries/cif_core.dic
dictionary named 'cif_core.dic' version 2.4.2 from 2011-04-26.

Automatic conversion script
Id: cif_fix_values 3008 2015-01-20 13:52:24Z robertas 

 Adding full bibliography for 4342304--4342310.cif.
;
_cod_original_cell_volume 4183.8(4)
_cod_database_code 4342305
_shelx_shelxl_version_number 2014/7
_shelx_space_group_comment
; 
The symmetry employed for this shelxl refinement is uniquely defined 
by the following loop, which should always be used as a source of 
symmetry information in preference to the above space-group names. 
They are only intended as comments. 
;
_shelx_estimated_absorpt_t_min 0.655
_shelx_estimated_absorpt_t_max 0.694

loop_
_space_group_symop_operation_xyz
'x, y, z'
'-x, y+1/2, -z+1/2'
'-x, -y, -z'
'x, -y-1/2, z-1/2'

loop_
_atom_site_label
_atom_site_type_symbol
_atom_site_fract_x
_atom_site_fract_y
_atom_site_fract_z
_atom_site_U_iso_or_equiv
_atom_site_adp_type
_atom_site_occupancy
_atom_site_site_symmetry_order
_atom_site_calc_flag
_atom_site_refinement_flags_posn
_atom_site_refinement_flags_occupancy
_atom_site_disorder_assembly
_atom_site_disorder_group
Ge1 Ge 0.18288(2) 0.61620(2) 0.74777(2) 0.01095(5) Uani 1 1 d . . . .
Ga1 Ga 0.13774(2) 0.64074(2) 0.52778(2) 0.01552(6) Uani 1 1 d . . . .
C1 C 0.0887(2) 0.57440(5) 0.6956(2) 0.0175(4) Uani 1 1 d . . . .
H1A H -0.0146 0.5775 0.6477 0.029(7) Uiso 1 1 calc R . . .
H1B H 0.1058 0.5616 0.7770 0.032(7) Uiso 1 1 calc R . . .
H1C H 0.1280 0.5634 0.6363 0.019(6) Uiso 1 1 calc R . . .
C2 C 0.0139(2) 0.61321(6) 0.3785(2) 0.0242(5) Uani 1 1 d . . . .
H2A H 0.0739 0.6003 0.3442 0.071(11) Uiso 1 1 calc R . . .
H2B H -0.0502 0.6265 0.3054 0.055(9) Uiso 1 1 calc R . . .
H2C H -0.0431 0.5992 0.4123 0.056(9) Uiso 1 1 calc R . . .
C3 C 0.2399(2) 0.67437(5) 0.4717(2) 0.0234(5) Uani 1 1 d . . . .
H3A H 0.2818 0.6895 0.5462 0.042(8) Uiso 1 1 calc R . . .
H3B H 0.1726 0.6856 0.3928 0.036(7) Uiso 1 1 calc R . . .
H3C H 0.3162 0.6648 0.4482 0.036(7) Uiso 1 1 calc R . . .
C4 C 0.3863(2) 0.61094(4) 0.87625(18) 0.0120(4) Uani 1 1 d . . . .
C5 C 0.4721(2) 0.63638(5) 0.95252(19) 0.0145(4) Uani 1 1 d . . . .
C6 C 0.6042(2) 0.62981(5) 1.0566(2) 0.0179(4) Uani 1 1 d . . . .
H6 H 0.6591 0.6470 1.1086 0.023(6) Uiso 1 1 calc R . . .
C7 C 0.6571(2) 0.59914(5) 1.0859(2) 0.0198(4) Uani 1 1 d . . . .
H7 H 0.7432 0.5950 1.1610 0.031(7) Uiso 1 1 calc R . . .
C8 C 0.5813(2) 0.57483(5) 1.0030(2) 0.0171(4) Uani 1 1 d . . . .
H8 H 0.6199 0.5539 1.0177 0.019(6) Uiso 1 1 calc R . . .
C9 C 0.4493(2) 0.58015(5) 0.89796(19) 0.0133(4) Uani 1 1 d . . . .
C10 C 0.4545(2) 0.67198(5) 0.92389(19) 0.0140(4) Uani 1 1 d . . . .
C11 C 0.4183(2) 0.69355(5) 1.0072(2) 0.0159(4) Uani 1 1 d . . . .
C12 C 0.4441(2) 0.72599(5) 0.9995(2) 0.0163(4) Uani 1 1 d . . . .
H12 H 0.4178 0.7403 1.0550 0.019(6) Uiso 1 1 calc R . . .
C13 C 0.5068(2) 0.73804(5) 0.9135(2) 0.0166(4) Uani 1 1 d . . . .
C14 C 0.5374(2) 0.71666(5) 0.8285(2) 0.0171(4) Uani 1 1 d . . . .
H14 H 0.5759 0.7245 0.7658 0.027(6) Uiso 1 1 calc R . . .
C15 C 0.5134(2) 0.68399(5) 0.83239(19) 0.0153(4) Uani 1 1 d . . . .
C16 C 0.3542(2) 0.68269(5) 1.1061(2) 0.0215(4) Uani 1 1 d . . . .
H16A H 0.2729 0.6686 1.0603 0.033(7) Uiso 1 1 calc R . . .
H16B H 0.3212 0.7012 1.1421 0.026(6) Uiso 1 1 calc R . . .
H16C H 0.4266 0.6712 1.1805 0.029(7) Uiso 1 1 calc R . . .
C17 C 0.5433(2) 0.77289(5) 0.9161(2) 0.0226(5) Uani 1 1 d . . . .
H17A H 0.4646 0.7856 0.9224 0.043(8) Uiso 1 1 calc R . . .
H17B H 0.5580 0.7784 0.8330 0.030(7) Uiso 1 1 calc R . . .
H17C H 0.6311 0.7773 0.9946 0.039(8) Uiso 1 1 calc R . . .
C18 C 0.5604(2) 0.66196(5) 0.7451(2) 0.0198(4) Uani 1 1 d . . . .
H18A H 0.6434 0.6495 0.8024 0.029(7) Uiso 1 1 calc R . . .
H18B H 0.5866 0.6745 0.6805 0.033(7) Uiso 1 1 calc R . . .
H18C H 0.4817 0.6475 0.6958 0.024(6) Uiso 1 1 calc R . . .
C19 C 0.3928(2) 0.55152(5) 0.80820(19) 0.0140(4) Uani 1 1 d . . . .
C20 C 0.4055(2) 0.54988(5) 0.6810(2) 0.0165(4) Uani 1 1 d . . . .
C21 C 0.3692(2) 0.52174(5) 0.6064(2) 0.0205(4) Uani 1 1 d . . . .
H21 H 0.3808 0.5206 0.5221 0.018(6) Uiso 1 1 calc R . . .
C22 C 0.3168(2) 0.49530(5) 0.6509(2) 0.0219(5) Uani 1 1 d . . . .
C23 C 0.3018(2) 0.49754(5) 0.7752(2) 0.0201(4) Uani 1 1 d . . . .
H23 H 0.2629 0.4800 0.8060 0.020(6) Uiso 1 1 calc R . . .
C24 C 0.3422(2) 0.52478(5) 0.8561(2) 0.0166(4) Uani 1 1 d . . . .
C25 C 0.4555(2) 0.57795(5) 0.6221(2) 0.0198(4) Uani 1 1 d . . . .
H25A H 0.4944 0.5704 0.5559 0.036(7) Uiso 1 1 calc R . . .
H25B H 0.5302 0.5895 0.6946 0.024(6) Uiso 1 1 calc R . . .
H25C H 0.3745 0.5922 0.5774 0.032(7) Uiso 1 1 calc R . . .
C26 C 0.2774(3) 0.46479(5) 0.5696(3) 0.0358(6) Uani 1 1 d . . . .
H26A H 0.3223 0.4467 0.6282 0.050(9) Uiso 1 1 calc R . . .
H26B H 0.3115 0.4658 0.4949 0.067(10) Uiso 1 1 calc R . . .
H26C H 0.1731 0.4622 0.5332 0.064(10) Uiso 1 1 calc R . . .
C27 C 0.3253(2) 0.52526(5) 0.9908(2) 0.0192(4) Uani 1 1 d D . . .
H27A H 0.272(4) 0.5438(7) 1.002(4) 0.017(12) Uiso 0.5 1 d D P A 1
H27B H 0.416(2) 0.5251(11) 1.067(3) 0.027(13) Uiso 0.5 1 d D P B 1
H27C H 0.272(4) 0.5066(7) 1.003(4) 0.021(12) Uiso 0.5 1 d D P C 1
H27D H 0.384(4) 0.5419(8) 1.053(4) 0.028(13) Uiso 0.5 1 d D P D 2
H27E H 0.351(5) 0.5053(6) 1.040(4) 0.012(11) Uiso 0.5 1 d D P E 2
H27F H 0.226(2) 0.5300(12) 0.981(5) 0.038(16) Uiso 0.5 1 d D P F 2
C28 C 0.0698(2) 0.63870(4) 0.83981(19) 0.0127(4) Uani 1 1 d . . . .
C29 C 0.0005(2) 0.66762(5) 0.78173(19) 0.0139(4) Uani 1 1 d . . . .
C30 C -0.0632(2) 0.68667(5) 0.8512(2) 0.0190(4) Uani 1 1 d . . . .
H30 H -0.1076 0.7061 0.8120 0.017(6) Uiso 1 1 calc R . . .
C31 C -0.0627(2) 0.67761(5) 0.9757(2) 0.0228(5) Uani 1 1 d . . . .
H31 H -0.0998 0.6914 1.0250 0.029(7) Uiso 1 1 calc R . . .
C32 C -0.0074(2) 0.64822(5) 1.0278(2) 0.0214(4) Uani 1 1 d . . . .
H32 H -0.0124 0.6415 1.1109 0.022(6) Uiso 1 1 calc R . . .
C33 C 0.0560(2) 0.62812(5) 0.9612(2) 0.0154(4) Uani 1 1 d . . . .
C34 C -0.0283(2) 0.67908(5) 0.63901(19) 0.0142(4) Uani 1 1 d . . . .
C35 C -0.1386(2) 0.66455(5) 0.5290(2) 0.0153(4) Uani 1 1 d . . . .
C36 C -0.1827(2) 0.67863(5) 0.4008(2) 0.0173(4) Uani 1 1 d . . . .
H36 H -0.2546 0.6683 0.3270 0.018(6) Uiso 1 1 calc R . . .
C37 C -0.1258(2) 0.70693(5) 0.3774(2) 0.0165(4) Uani 1 1 d . . . .
C38 C -0.0202(2) 0.72152(5) 0.4871(2) 0.0168(4) Uani 1 1 d . . . .
H38 H 0.0191 0.7412 0.4734 0.016(6) Uiso 1 1 calc R . . .
C39 C 0.0295(2) 0.70827(5) 0.6160(2) 0.0157(4) Uani 1 1 d . . . .
C40 C -0.2190(2) 0.63559(5) 0.5465(2) 0.0188(4) Uani 1 1 d D . . .
H40A H -0.318(2) 0.6352(9) 0.479(3) 0.015(10) Uiso 0.57 1 d D P G 1
H40B H -0.227(4) 0.6357(9) 0.634(2) 0.021(11) Uiso 0.57 1 d D P H 1
H40C H -0.174(4) 0.6160(6) 0.537(4) 0.024(11) Uiso 0.57 1 d D P I 1
H40D H -0.300(4) 0.6412(12) 0.571(6) 0.041(18) Uiso 0.43 1 d D P J 2
H40E H -0.159(5) 0.6209(11) 0.615(4) 0.031(16) Uiso 0.43 1 d D P K 2
H40F H -0.259(6) 0.6231(11) 0.462(3) 0.024(15) Uiso 0.43 1 d D P L 2
C41 C -0.1791(2) 0.72204(5) 0.2382(2) 0.0212(4) Uani 1 1 d . . . .
H41A H -0.2411 0.7070 0.1717 0.039(8) Uiso 1 1 calc R . . .
H41B H -0.0972 0.7276 0.2141 0.039(7) Uiso 1 1 calc R . . .
H41C H -0.2334 0.7413 0.2388 0.042(8) Uiso 1 1 calc R . . .
C42 C 0.1479(2) 0.72486(5) 0.7285(2) 0.0208(4) Uani 1 1 d . . . .
H42A H 0.1201 0.7274 0.8067 0.033(7) Uiso 1 1 calc R . . .
H42B H 0.1650 0.7458 0.6974 0.044(8) Uiso 1 1 calc R . . .
H42C H 0.2357 0.7121 0.7547 0.046(8) Uiso 1 1 calc R . . .
C43 C 0.0824(2) 0.59493(5) 1.02207(19) 0.0155(4) Uani 1 1 d . . . .
C44 C 0.1987(2) 0.58729(5) 1.1419(2) 0.0175(4) Uani 1 1 d . . . .
C45 C 0.1981(2) 0.55874(5) 1.2089(2) 0.0187(4) Uani 1 1 d . . . .
H45 H 0.2777 0.5539 1.2893 0.010(5) Uiso 1 1 calc R . . .
C46 C 0.0856(2) 0.53719(5) 1.1624(2) 0.0201(4) Uani 1 1 d . . . .
C47 C -0.0278(2) 0.54474(5) 1.0428(2) 0.0199(4) Uani 1 1 d . . . .
H47 H -0.1048 0.5301 1.0078 0.027(6) Uiso 1 1 calc R . . .
C48 C -0.0328(2) 0.57299(5) 0.9724(2) 0.0183(4) Uani 1 1 d . . . .
C49 C 0.3235(2) 0.60952(5) 1.2050(2) 0.0243(5) Uani 1 1 d . . . .
H49A H 0.3671 0.6144 1.1391 0.025(6) Uiso 1 1 calc R . . .
H49B H 0.3948 0.5994 1.2846 0.048(8) Uiso 1 1 calc R . . .
H49C H 0.2899 0.6292 1.2323 0.026(6) Uiso 1 1 calc R . . .
C50 C 0.0864(3) 0.50729(5) 1.2409(2) 0.0268(5) Uani 1 1 d . . . .
H50A H 0.1767 0.4959 1.2599 0.035(7) Uiso 1 1 calc R . . .
H50B H 0.0061 0.4937 1.1875 0.045(8) Uiso 1 1 calc R . . .
H50C H 0.0768 0.5129 1.3262 0.055(9) Uiso 1 1 calc R . . .
C51 C -0.1654(2) 0.58031(5) 0.8502(2) 0.0218(4) Uani 1 1 d . . . .
H51A H -0.2131 0.5991 0.8685 0.048(8) Uiso 1 1 calc R . . .
H51B H -0.2308 0.5621 0.8302 0.051(9) Uiso 1 1 calc R . . .
H51C H -0.1387 0.5845 0.7724 0.046(8) Uiso 1 1 calc R . . .

loop_
_atom_site_aniso_label
_atom_site_aniso_U_11
_atom_site_aniso_U_22
_atom_site_aniso_U_33
_atom_site_aniso_U_23
_atom_site_aniso_U_13
_atom_site_aniso_U_12
Ge1 0.01074(10) 0.01160(10) 0.00994(9) -0.00080(8) 0.00324(7) -0.00025(8)
Ga1 0.01543(11) 0.01906(12) 0.01256(11) 0.00133(9) 0.00583(9) 0.00158(9)
C1 0.0137(9) 0.0155(10) 0.0217(10) -0.0022(8) 0.0046(8) -0.0005(8)
C2 0.0211(11) 0.0346(13) 0.0161(10) -0.0036(9) 0.0059(9) -0.0016(10)
C3 0.0254(11) 0.0246(11) 0.0237(11) 0.0050(9) 0.0130(9) 0.0027(9)
C4 0.0115(9) 0.0142(9) 0.0108(9) 0.0000(7) 0.0047(7) -0.0015(7)
C5 0.0150(9) 0.0167(10) 0.0130(9) -0.0010(7) 0.0065(8) -0.0016(8)
C6 0.0169(10) 0.0198(10) 0.0138(9) -0.0037(8) 0.0022(8) -0.0054(8)
C7 0.0157(10) 0.0236(11) 0.0147(10) 0.0009(8) -0.0003(8) -0.0010(8)
C8 0.0175(10) 0.0166(10) 0.0157(10) 0.0033(8) 0.0047(8) 0.0026(8)
C9 0.0128(9) 0.0160(9) 0.0127(9) 0.0004(7) 0.0065(8) -0.0021(7)
C10 0.0112(9) 0.0155(10) 0.0129(9) -0.0007(7) 0.0017(7) -0.0022(7)
C11 0.0138(9) 0.0162(10) 0.0151(9) -0.0017(8) 0.0026(8) -0.0029(8)
C12 0.0132(9) 0.0174(10) 0.0156(10) -0.0050(8) 0.0024(8) -0.0013(8)
C13 0.0119(9) 0.0144(10) 0.0177(10) 0.0011(8) -0.0010(8) -0.0011(7)
C14 0.0137(10) 0.0195(10) 0.0174(10) 0.0027(8) 0.0051(8) -0.0011(8)
C15 0.0115(9) 0.0179(10) 0.0141(9) -0.0004(8) 0.0020(8) 0.0004(8)
C16 0.0272(12) 0.0202(11) 0.0200(11) -0.0063(9) 0.0120(9) -0.0074(9)
C17 0.0260(11) 0.0150(10) 0.0261(12) 0.0011(9) 0.0090(10) -0.0013(9)
C18 0.0214(11) 0.0202(11) 0.0203(10) 0.0005(8) 0.0107(9) -0.0006(8)
C19 0.0120(9) 0.0134(9) 0.0138(9) 0.0007(7) 0.0017(8) 0.0018(7)
C20 0.0146(10) 0.0155(10) 0.0175(10) 0.0014(8) 0.0038(8) 0.0038(8)
C21 0.0254(11) 0.0195(10) 0.0142(10) -0.0023(8) 0.0046(9) 0.0040(9)
C22 0.0260(11) 0.0143(10) 0.0193(11) -0.0027(8) 0.0015(9) 0.0027(8)
C23 0.0212(11) 0.0127(10) 0.0226(11) 0.0031(8) 0.0041(9) 0.0010(8)
C24 0.0135(9) 0.0154(10) 0.0179(10) 0.0018(8) 0.0025(8) 0.0031(8)
C25 0.0237(11) 0.0201(10) 0.0165(10) -0.0002(8) 0.0086(9) 0.0016(9)
C26 0.0564(18) 0.0168(12) 0.0278(13) -0.0056(10) 0.0085(12) -0.0006(11)
C27 0.0197(11) 0.0177(11) 0.0201(11) 0.0018(8) 0.0074(9) -0.0001(8)
C28 0.0111(9) 0.0140(9) 0.0118(9) -0.0021(7) 0.0031(7) -0.0023(7)
C29 0.0117(9) 0.0153(9) 0.0152(9) -0.0027(7) 0.0054(8) -0.0019(7)
C30 0.0218(11) 0.0155(10) 0.0223(11) -0.0004(8) 0.0112(9) 0.0026(8)
C31 0.0306(12) 0.0199(11) 0.0247(11) -0.0042(9) 0.0180(10) 0.0023(9)
C32 0.0294(12) 0.0214(11) 0.0191(10) -0.0007(8) 0.0156(9) -0.0027(9)
C33 0.0154(10) 0.0167(10) 0.0150(9) 0.0003(8) 0.0068(8) -0.0004(8)
C34 0.0136(9) 0.0142(9) 0.0147(9) -0.0002(7) 0.0052(8) 0.0036(7)
C35 0.0146(9) 0.0129(9) 0.0184(10) -0.0015(8) 0.0063(8) 0.0024(7)
C36 0.0164(10) 0.0175(10) 0.0151(10) -0.0029(8) 0.0025(8) 0.0019(8)
C37 0.0168(10) 0.0187(10) 0.0138(9) 0.0008(8) 0.0055(8) 0.0050(8)
C38 0.0154(10) 0.0164(10) 0.0183(10) 0.0018(8) 0.0059(8) 0.0005(8)
C39 0.0133(9) 0.0159(10) 0.0166(10) -0.0006(8) 0.0042(8) 0.0015(8)
C40 0.0177(10) 0.0163(10) 0.0206(11) -0.0010(8) 0.0050(9) -0.0022(8)
C41 0.0238(11) 0.0224(11) 0.0144(10) 0.0012(8) 0.0036(9) 0.0018(9)
C42 0.0187(10) 0.0219(11) 0.0185(10) 0.0013(8) 0.0031(9) -0.0028(8)
C43 0.0197(10) 0.0170(10) 0.0138(9) 0.0007(8) 0.0108(8) 0.0003(8)
C44 0.0215(10) 0.0192(10) 0.0147(10) -0.0016(8) 0.0102(8) -0.0012(8)
C45 0.0221(11) 0.0230(11) 0.0113(9) 0.0021(8) 0.0064(8) 0.0018(9)
C46 0.0253(11) 0.0188(10) 0.0191(10) 0.0017(8) 0.0118(9) -0.0004(9)
C47 0.0201(11) 0.0189(10) 0.0214(11) 0.0014(8) 0.0088(9) -0.0029(8)
C48 0.0178(10) 0.0202(10) 0.0190(10) 0.0010(8) 0.0094(8) 0.0003(8)
C49 0.0287(12) 0.0262(12) 0.0159(10) 0.0029(9) 0.0059(9) -0.0060(9)
C50 0.0318(13) 0.0220(12) 0.0245(12) 0.0054(9) 0.0083(10) -0.0037(10)
C51 0.0173(10) 0.0236(11) 0.0235(11) 0.0039(9) 0.0064(9) -0.0018(9)

loop_
_atom_type_symbol
_atom_type_description
_atom_type_scat_dispersion_real
_atom_type_scat_dispersion_imag
_atom_type_scat_source
C C 0.0033 0.0016 'International Tables Vol C Tables 4.2.6.8 and 6.1.1.4'
H H 0.0000 0.0000 'International Tables Vol C Tables 4.2.6.8 and 6.1.1.4'
Ga Ga 0.2307 1.6083 'International Tables Vol C Tables 4.2.6.8 and 6.1.1.4'
Ge Ge 0.1547 1.8001 'International Tables Vol C Tables 4.2.6.8 and 6.1.1.4'

loop_
_geom_angle_atom_site_label_1
_geom_angle_atom_site_label_2
_geom_angle_atom_site_label_3
_geom_angle
C1 Ge1 C28 104.86(8)
C1 Ge1 C4 110.76(8)
C28 Ge1 C4 109.95(7)
C1 Ge1 Ga1 102.04(6)
C28 Ge1 Ga1 109.72(6)
C4 Ge1 Ga1 118.46(5)
C3 Ga1 C2 114.68(9)
C3 Ga1 Ge1 131.65(7)
C2 Ga1 Ge1 111.00(7)
Ge1 C1 H1A 109.5
Ge1 C1 H1B 109.5
H1A C1 H1B 109.5
Ge1 C1 H1C 109.5
H1A C1 H1C 109.5
H1B C1 H1C 109.5
Ga1 C2 H2A 109.5
Ga1 C2 H2B 109.5
H2A C2 H2B 109.5
Ga1 C2 H2C 109.5
H2A C2 H2C 109.5
H2B C2 H2C 109.5
Ga1 C3 H3A 109.5
Ga1 C3 H3B 109.5
H3A C3 H3B 109.5
Ga1 C3 H3C 109.5
H3A C3 H3C 109.5
H3B C3 H3C 109.5
C9 C4 C5 116.92(17)
C9 C4 Ge1 119.41(13)
C5 C4 Ge1 123.63(14)
C6 C5 C4 119.76(18)
C6 C5 C10 110.87(17)
C4 C5 C10 128.55(17)
C7 C6 C5 122.14(19)
C7 C6 H6 118.9
C5 C6 H6 118.9
C8 C7 C6 118.13(18)
C8 C7 H7 120.9
C6 C7 H7 120.9
C7 C8 C9 121.74(19)
C7 C8 H8 119.1
C9 C8 H8 119.1
C8 C9 C4 120.55(18)
C8 C9 C19 113.52(17)
C4 C9 C19 125.70(17)
C11 C10 C15 118.77(18)
C11 C10 C5 122.88(17)
C15 C10 C5 116.21(17)
C12 C11 C10 119.51(18)
C12 C11 C16 118.51(18)
C10 C11 C16 121.97(18)
C13 C12 C11 122.39(19)
C13 C12 H12 118.8
C11 C12 H12 118.8
C12 C13 C14 117.52(18)
C12 C13 C17 120.69(19)
C14 C13 C17 121.77(19)
C13 C14 C15 122.14(19)
C13 C14 H14 118.9
C15 C14 H14 118.9
C14 C15 C10 119.59(18)
C14 C15 C18 119.10(18)
C10 C15 C18 121.18(18)
C11 C16 H16A 109.5
C11 C16 H16B 109.5
H16A C16 H16B 109.5
C11 C16 H16C 109.5
H16A C16 H16C 109.5
H16B C16 H16C 109.5
C13 C17 H17A 109.5
C13 C17 H17B 109.5
H17A C17 H17B 109.5
C13 C17 H17C 109.5
H17A C17 H17C 109.5
H17B C17 H17C 109.5
C15 C18 H18A 109.5
C15 C18 H18B 109.5
H18A C18 H18B 109.5
C15 C18 H18C 109.5
H18A C18 H18C 109.5
H18B C18 H18C 109.5
C24 C19 C20 119.07(18)
C24 C19 C9 120.52(17)
C20 C19 C9 120.01(17)
C21 C20 C19 119.43(19)
C21 C20 C25 118.74(18)
C19 C20 C25 121.83(18)
C22 C21 C20 122.29(19)
C22 C21 H21 118.9
C20 C21 H21 118.9
C21 C22 C23 117.59(19)
C21 C22 C26 122.2(2)
C23 C22 C26 120.2(2)
C22 C23 C24 122.1(2)
C22 C23 H23 118.9
C24 C23 H23 118.9
C23 C24 C19 119.39(19)
C23 C24 C27 119.19(18)
C19 C24 C27 121.38(18)
C20 C25 H25A 109.5
C20 C25 H25B 109.5
H25A C25 H25B 109.5
C20 C25 H25C 109.5
H25A C25 H25C 109.5
H25B C25 H25C 109.5
C22 C26 H26A 109.5
C22 C26 H26B 109.5
H26A C26 H26B 109.5
C22 C26 H26C 109.5
H26A C26 H26C 109.5
H26B C26 H26C 109.5
C24 C27 H27A 113(2)
C24 C27 H27B 113(3)
H27A C27 H27B 107.1(19)
C24 C27 H27C 112(2)
H27A C27 H27C 105.4(19)
H27B C27 H27C 106.3(19)
C24 C27 H27D 113(3)
C24 C27 H27E 113(2)
H27D C27 H27E 106.2(19)
C24 C27 H27F 112(3)
H27D C27 H27F 105.0(19)
H27E C27 H27F 107(2)
C29 C28 C33 117.60(17)
C29 C28 Ge1 117.83(13)
C33 C28 Ge1 124.55(14)
C30 C29 C28 120.35(18)
C30 C29 C34 113.39(17)
C28 C29 C34 125.87(17)
C31 C30 C29 121.01(19)
C31 C30 H30 119.5
C29 C30 H30 119.5
C30 C31 C32 119.27(19)
C30 C31 H31 120.4
C32 C31 H31 120.4
C31 C32 C33 121.69(19)
C31 C32 H32 119.2
C33 C32 H32 119.2
C32 C33 C28 119.42(18)
C32 C33 C43 112.09(17)
C28 C33 C43 127.88(17)
C35 C34 C39 118.36(18)
C35 C34 C29 119.32(17)
C39 C34 C29 120.79(17)
C36 C35 C34 119.32(18)
C36 C35 C40 118.22(18)
C34 C35 C40 122.30(18)
C37 C36 C35 122.58(19)
C37 C36 H36 118.7
C35 C36 H36 118.7
C36 C37 C38 117.68(18)
C36 C37 C41 121.25(18)
C38 C37 C41 121.05(18)
C39 C38 C37 122.12(19)
C39 C38 H38 118.9
C37 C38 H38 118.9
C38 C39 C34 119.89(18)
C38 C39 C42 119.02(18)
C34 C39 C42 121.07(18)
C35 C40 H40A 111(2)
C35 C40 H40B 111(2)
H40A C40 H40B 106.0(18)
C35 C40 H40C 113(2)
H40A C40 H40C 107.1(18)
H40B C40 H40C 108.2(18)
C35 C40 H40D 112(3)
C35 C40 H40E 113(3)
H40D C40 H40E 107(2)
C35 C40 H40F 112(3)
H40D C40 H40F 106(2)
H40E C40 H40F 106(2)
C37 C41 H41A 109.5
C37 C41 H41B 109.5
H41A C41 H41B 109.5
C37 C41 H41C 109.5
H41A C41 H41C 109.5
H41B C41 H41C 109.5
C39 C42 H42A 109.5
C39 C42 H42B 109.5
H42A C42 H42B 109.5
C39 C42 H42C 109.5
H42A C42 H42C 109.5
H42B C42 H42C 109.5
C44 C43 C48 118.34(18)
C44 C43 C33 123.34(18)
C48 C43 C33 116.71(17)
C45 C44 C43 119.88(19)
C45 C44 C49 117.84(19)
C43 C44 C49 122.24(18)
C46 C45 C44 122.45(19)
C46 C45 H45 118.8
C44 C45 H45 118.8
C45 C46 C47 117.24(19)
C45 C46 C50 120.77(19)
C47 C46 C50 122.0(2)
C46 C47 C48 122.6(2)
C46 C47 H47 118.7
C48 C47 H47 118.7
C47 C48 C43 119.51(19)
C47 C48 C51 118.73(19)
C43 C48 C51 121.65(18)
C44 C49 H49A 109.5
C44 C49 H49B 109.5
H49A C49 H49B 109.5
C44 C49 H49C 109.5
H49A C49 H49C 109.5
H49B C49 H49C 109.5
C46 C50 H50A 109.5
C46 C50 H50B 109.5
H50A C50 H50B 109.5
C46 C50 H50C 109.5
H50A C50 H50C 109.5
H50B C50 H50C 109.5
C48 C51 H51A 109.5
C48 C51 H51B 109.5
H51A C51 H51B 109.5
C48 C51 H51C 109.5
H51A C51 H51C 109.5
H51B C51 H51C 109.5

loop_
_geom_bond_atom_site_label_1
_geom_bond_atom_site_label_2
_geom_bond_distance
Ge1 C1 1.9741(19)
Ge1 C28 1.9995(19)
Ge1 C4 2.0032(19)
Ge1 Ga1 2.4443(3)
Ga1 C3 1.969(2)
Ga1 C2 1.983(2)
C1 H1A 0.9800
C1 H1B 0.9800
C1 H1C 0.9800
C2 H2A 0.9800
C2 H2B 0.9800
C2 H2C 0.9800
C3 H3A 0.9800
C3 H3B 0.9800
C3 H3C 0.9800
C4 C9 1.421(3)
C4 C5 1.422(3)
C5 C6 1.403(3)
C5 C10 1.523(3)
C6 C7 1.385(3)
C6 H6 0.9500
C7 C8 1.378(3)
C7 H7 0.9500
C8 C9 1.398(3)
C8 H8 0.9500
C9 C19 1.509(3)
C10 C11 1.410(3)
C10 C15 1.413(3)
C11 C12 1.396(3)
C11 C16 1.500(3)
C12 C13 1.390(3)
C12 H12 0.9500
C13 C14 1.391(3)
C13 C17 1.507(3)
C14 C15 1.397(3)
C14 H14 0.9500
C15 C18 1.510(3)
C16 H16A 0.9800
C16 H16B 0.9800
C16 H16C 0.9800
C17 H17A 0.9800
C17 H17B 0.9800
C17 H17C 0.9800
C18 H18A 0.9800
C18 H18B 0.9800
C18 H18C 0.9800
C19 C24 1.407(3)
C19 C20 1.411(3)
C20 C21 1.395(3)
C20 C25 1.510(3)
C21 C22 1.389(3)
C21 H21 0.9500
C22 C23 1.393(3)
C22 C26 1.514(3)
C23 C24 1.398(3)
C23 H23 0.9500
C24 C27 1.510(3)
C25 H25A 0.9800
C25 H25B 0.9800
C25 H25C 0.9800
C26 H26A 0.9800
C26 H26B 0.9800
C26 H26C 0.9800
C27 H27A 0.980(18)
C27 H27B 0.969(18)
C27 H27C 0.987(18)
C27 H27D 0.990(18)
C27 H27E 0.969(18)
C27 H27F 0.982(18)
C28 C29 1.422(3)
C28 C33 1.424(3)
C29 C30 1.400(3)
C29 C34 1.517(3)
C30 C31 1.379(3)
C30 H30 0.9500
C31 C32 1.383(3)
C31 H31 0.9500
C32 C33 1.403(3)
C32 H32 0.9500
C33 C43 1.519(3)
C34 C35 1.416(3)
C34 C39 1.418(3)
C35 C36 1.400(3)
C35 C40 1.512(3)
C36 C37 1.383(3)
C36 H36 0.9500
C37 C38 1.393(3)
C37 C41 1.515(3)
C38 C39 1.391(3)
C38 H38 0.9500
C39 C42 1.507(3)
C40 H40A 0.984(17)
C40 H40B 0.972(17)
C40 H40C 0.960(17)
C40 H40D 0.972(19)
C40 H40E 0.972(19)
C40 H40F 0.988(18)
C41 H41A 0.9800
C41 H41B 0.9800
C41 H41C 0.9800
C42 H42A 0.9800
C42 H42B 0.9800
C42 H42C 0.9800
C43 C44 1.408(3)
C43 C48 1.420(3)
C44 C45 1.397(3)
C44 C49 1.507(3)
C45 C46 1.389(3)
C45 H45 0.9500
C46 C47 1.391(3)
C46 C50 1.508(3)
C47 C48 1.395(3)
C47 H47 0.9500
C48 C51 1.506(3)
C49 H49A 0.9800
C49 H49B 0.9800
C49 H49C 0.9800
C50 H50A 0.9800
C50 H50B 0.9800
C50 H50C 0.9800
C51 H51A 0.9800
C51 H51B 0.9800
C51 H51C 0.9800

loop_
_geom_torsion_atom_site_label_1
_geom_torsion_atom_site_label_2
_geom_torsion_atom_site_label_3
_geom_torsion_atom_site_label_4
_geom_torsion
C9 C4 C5 C6 -8.6(3)
Ge1 C4 C5 C6 169.14(15)
C9 C4 C5 C10 160.05(18)
Ge1 C4 C5 C10 -22.3(3)
C4 C5 C6 C7 1.9(3)
C10 C5 C6 C7 -168.54(19)
C5 C6 C7 C8 4.8(3)
C6 C7 C8 C9 -4.7(3)
C7 C8 C9 C4 -2.2(3)
C7 C8 C9 C19 172.60(18)
C5 C4 C9 C8 8.7(3)
Ge1 C4 C9 C8 -169.07(14)
C5 C4 C9 C19 -165.39(18)
Ge1 C4 C9 C19 16.8(3)
C6 C5 C10 C11 -77.3(2)
C4 C5 C10 C11 113.3(2)
C6 C5 C10 C15 85.9(2)
C4 C5 C10 C15 -83.6(2)
C15 C10 C11 C12 -1.3(3)
C5 C10 C11 C12 161.46(18)
C15 C10 C11 C16 179.51(18)
C5 C10 C11 C16 -17.8(3)
C10 C11 C12 C13 -1.1(3)
C16 C11 C12 C13 178.17(19)
C11 C12 C13 C14 3.2(3)
C11 C12 C13 C17 -175.18(19)
C12 C13 C14 C15 -3.1(3)
C17 C13 C14 C15 175.29(19)
C13 C14 C15 C10 0.8(3)
C13 C14 C15 C18 -175.08(18)
C11 C10 C15 C14 1.4(3)
C5 C10 C15 C14 -162.48(18)
C11 C10 C15 C18 177.21(18)
C5 C10 C15 C18 13.3(3)
C8 C9 C19 C24 71.1(2)
C4 C9 C19 C24 -114.4(2)
C8 C9 C19 C20 -101.6(2)
C4 C9 C19 C20 72.8(3)
C24 C19 C20 C21 -0.7(3)
C9 C19 C20 C21 172.15(18)
C24 C19 C20 C25 178.43(18)
C9 C19 C20 C25 -8.7(3)
C19 C20 C21 C22 1.8(3)
C25 C20 C21 C22 -177.3(2)
C20 C21 C22 C23 -0.4(3)
C20 C21 C22 C26 180.0(2)
C21 C22 C23 C24 -2.2(3)
C26 C22 C23 C24 177.4(2)
C22 C23 C24 C19 3.4(3)
C22 C23 C24 C27 -178.89(19)
C20 C19 C24 C23 -1.8(3)
C9 C19 C24 C23 -174.61(18)
C20 C19 C24 C27 -179.52(18)
C9 C19 C24 C27 7.7(3)
C33 C28 C29 C30 7.7(3)
Ge1 C28 C29 C30 -171.07(15)
C33 C28 C29 C34 -164.70(18)
Ge1 C28 C29 C34 16.6(3)
C28 C29 C30 C31 -1.2(3)
C34 C29 C30 C31 172.08(19)
C29 C30 C31 C32 -4.7(3)
C30 C31 C32 C33 3.9(3)
C31 C32 C33 C28 2.8(3)
C31 C32 C33 C43 -168.9(2)
C29 C28 C33 C32 -8.4(3)
Ge1 C28 C33 C32 170.25(15)
C29 C28 C33 C43 161.84(19)
Ge1 C28 C33 C43 -19.5(3)
C30 C29 C34 C35 -98.5(2)
C28 C29 C34 C35 74.3(3)
C30 C29 C34 C39 67.2(2)
C28 C29 C34 C39 -120.0(2)
C39 C34 C35 C36 2.6(3)
C29 C34 C35 C36 168.57(18)
C39 C34 C35 C40 -172.69(18)
C29 C34 C35 C40 -6.7(3)
C34 C35 C36 C37 -2.0(3)
C40 C35 C36 C37 173.41(19)
C35 C36 C37 C38 0.2(3)
C35 C36 C37 C41 -178.15(19)
C36 C37 C38 C39 1.0(3)
C41 C37 C38 C39 179.40(19)
C37 C38 C39 C34 -0.4(3)
C37 C38 C39 C42 177.74(19)
C35 C34 C39 C38 -1.4(3)
C29 C34 C39 C38 -167.18(18)
C35 C34 C39 C42 -179.51(18)
C29 C34 C39 C42 14.7(3)
C32 C33 C43 C44 -79.0(2)
C28 C33 C43 C44 110.1(2)
C32 C33 C43 C48 86.3(2)
C28 C33 C43 C48 -84.5(3)
C48 C43 C44 C45 -0.3(3)
C33 C43 C44 C45 164.83(18)
C48 C43 C44 C49 -177.88(19)
C33 C43 C44 C49 -12.8(3)
C43 C44 C45 C46 -0.4(3)
C49 C44 C45 C46 177.36(19)
C44 C45 C46 C47 1.3(3)
C44 C45 C46 C50 -177.4(2)
C45 C46 C47 C48 -1.6(3)
C50 C46 C47 C48 177.1(2)
C46 C47 C48 C43 1.1(3)
C46 C47 C48 C51 -175.1(2)
C44 C43 C48 C47 -0.1(3)
C33 C43 C48 C47 -166.15(18)
C44 C43 C48 C51 175.95(18)
C33 C43 C48 C51 9.9(3)
